data_7102298
loop_
_publ_author_name
'Kivala, Milan'
'Boudon, Corinne'
'Gisselbrecht, Jean-Paul'
'Seiler, Paul'
'Gross, Maurice'
'Diederich, Fran\,cois'

_publ_section_title
;
 A novel reaction of 7,7,8,8-tetracyanoquinodimethane (TCNQ):
 charge-transfer chromophores by [2 + 2] cycloaddition with alkynes.
;
_journal_issue 45
_journal_name_full 'Chemical communications (Cambridge, England)'
_journal_page_first 4731
_journal_page_last 4733
_journal_paper_doi 10.1039/b713683h
_journal_year 2007
_chemical_formula_moiety '3(C28 H19 N5),1.5(C2 H2 Cl4)'
_chemical_formula_sum 'C87 H60 Cl6 N15'
_chemical_formula_weight 1528.20
_chemical_name_systematic
;
?
;
_space_group_IT_number 2
_symmetry_cell_setting triclinic
_symmetry_space_group_name_Hall '-P 1'
_symmetry_space_group_name_H-M 'P -1'
_atom_sites_solution_hydrogens geom
_atom_sites_solution_primary direct
_atom_sites_solution_secondary difmap
_audit_creation_method SHELXL-97
_cell_angle_alpha 82.970(11)
_cell_angle_beta 85.747(12)
_cell_angle_gamma 81.416(11)
_cell_formula_units_Z 2
_cell_length_a 11.1429(14)
_cell_length_b 16.3191(15)
_cell_length_c 22.2110(17)
_cell_measurement_reflns_used 27208
_cell_measurement_temperature 173(2)
_cell_measurement_theta_max 22.92
_cell_measurement_theta_min 2.95
_cell_volume 3957.2(7)
_computing_cell_refinement 'HKL Scalepack (Otwinowski & Minor 1997)'
_computing_data_collection 'Kappa CCD'
_computing_data_reduction 'Denzo + Scalepak (Otwinowski & Minor, 1997)'
_computing_molecular_graphics 'ORTEP (Johnson,1976)'
_computing_publication_material SHELXL97
_computing_structure_refinement 'SHELXL97 (Sheldrick, 1997)'
_computing_structure_solution 'SIR97 (Altomare et Al., 1997)'
_diffrn_ambient_temperature 173(2)
_diffrn_measured_fraction_theta_full .982
_diffrn_measured_fraction_theta_max .982
_diffrn_measurement_device_type 'Kappa CCD'
_diffrn_measurement_method CCD
_diffrn_radiation_monochromator graphite
_diffrn_radiation_source 'fine-focus sealed tube'
_diffrn_radiation_type MoK\a
_diffrn_radiation_wavelength 0.71070
_diffrn_reflns_av_R_equivalents 0.0544
_diffrn_reflns_av_sigmaI/netI 0.0820
_diffrn_reflns_limit_h_max 12
_diffrn_reflns_limit_h_min -12
_diffrn_reflns_limit_k_max 17
_diffrn_reflns_limit_k_min -17
_diffrn_reflns_limit_l_max 23
_diffrn_reflns_limit_l_min -24
_diffrn_reflns_number 18424
_diffrn_reflns_theta_full 22.92
_diffrn_reflns_theta_max 22.92
_diffrn_reflns_theta_min 2.95
_exptl_absorpt_coefficient_mu 0.273
_exptl_absorpt_correction_type none
_exptl_crystal_colour black
_exptl_crystal_density_diffrn 1.283
_exptl_crystal_density_method 'not measured'
_exptl_crystal_description 'Cut fragment'
_exptl_crystal_F_000 1578
_exptl_crystal_size_max 0.11
_exptl_crystal_size_mid 0.10
_exptl_crystal_size_min 0.09
_refine_diff_density_max .723
_refine_diff_density_min -.846
_refine_diff_density_rms .088
_refine_ls_extinction_coef 0.0058(13)
_refine_ls_extinction_expression Fc^*^=kFc[1+0.001xFc^2^\l^3^/sin(2\q)]^-1/4^
_refine_ls_extinction_method SHELXL97
_refine_ls_goodness_of_fit_ref 0.951
_refine_ls_hydrogen_treatment riding
_refine_ls_matrix_type full
_refine_ls_number_parameters 980
_refine_ls_number_reflns 10703
_refine_ls_number_restraints 0
_refine_ls_restrained_S_all 0.951
_refine_ls_R_factor_all 0.1514
_refine_ls_R_factor_gt 0.1106
_refine_ls_shift/su_max 0.001
_refine_ls_shift/su_mean 0.000
_refine_ls_structure_factor_coef Fsqd
_refine_ls_weighting_details 'calc w=1/[\s^2^(Fo^2^)+(0.1773P)^2^+15.5674P] where P=(Fo^2^+2Fc^2^)/3'
_refine_ls_weighting_scheme calc
_refine_ls_wR_factor_gt 0.2882
_refine_ls_wR_factor_ref 0.3257
_reflns_number_gt 7198
_reflns_number_total 10703
_reflns_threshold_expression >2sigma(I)
_cod_data_source_file b713683h.txt
_cod_data_source_block kivala16t_D_07
_cod_depositor_comments
;
The following automatic conversions were performed:
'_symmetry_cell_setting' value 'Triclinic' changed to 'triclinic'
according to '/home/saulius/struct/CIF-dictionaries/cif_core.dic'
dictionary named 'cif_core.dic' version 2.4.1 from 2010-06-29.

Automatic conversion script
Id: cif_fix_enum 1527 2010-12-29 10:47:43Z saulius 
;
_cod_database_code 7102298

loop_
_symmetry_equiv_pos_as_xyz
'x, y, z'
'-x, -y, -z'

loop_
_atom_site_label
_atom_site_type_symbol
_atom_site_fract_x
_atom_site_fract_y
_atom_site_fract_z
_atom_site_U_iso_or_equiv
_atom_site_adp_type
_atom_site_occupancy
_atom_site_calc_flag
_atom_site_refinement_flags
N1 N 0.2262(6) 0.1155(4) 0.0891(3) 0.0520(15) Uani 1 d .
N2 N 0.5172(7) 0.1245(6) -0.0461(3) 0.085(2) Uani 1 d .
N3 N 0.6164(5) -0.2177(3) 0.3330(2) 0.0473(14) Uani 1 d .
N4 N 0.1111(6) 0.3599(4) 0.3651(3) 0.0655(18) Uani 1 d .
N5 N 0.2034(6) 0.5117(4) 0.1951(3) 0.0677(18) Uani 1 d .
C1 C 0.3296(7) 0.1107(4) 0.0819(3) 0.0433(16) Uani 1 d .
C2 C 0.4591(6) 0.1005(4) 0.0687(3) 0.0384(15) Uani 1 d .
C3 C 0.4962(7) 0.1137(5) 0.0052(3) 0.0536(18) Uani 1 d .
C4 C 0.5386(6) 0.0803(3) 0.1135(3) 0.0345(14) Uani 1 d .
C5 C 0.4942(5) 0.0805(3) 0.1774(2) 0.0307(13) Uani 1 d .
C6 C 0.5279(5) 0.0049(3) 0.2172(3) 0.0346(14) Uani 1 d .
C7 C 0.5605(5) 0.0056(4) 0.2770(3) 0.0327(13) Uani 1 d .
H7 H 0.5620 0.0576 0.2919 0.039 Uiso 1 calc R
C8 C 0.5905(5) -0.0674(4) 0.3150(3) 0.0369(14) Uani 1 d .
H8 H 0.6143 -0.0648 0.3548 0.044 Uiso 1 calc R
C9 C 0.5862(5) -0.1450(4) 0.2952(3) 0.0374(14) Uani 1 d .
C10 C 0.6176(7) -0.2974(4) 0.3122(3) 0.0520(18) Uani 1 d .
H10A H 0.5385 -0.3003 0.2967 0.078 Uiso 1 calc R
H10B H 0.6341 -0.3414 0.3459 0.078 Uiso 1 calc R
H10C H 0.6812 -0.3051 0.2796 0.078 Uiso 1 calc R
C11 C 0.6474(7) -0.2137(5) 0.3949(3) 0.0578(19) Uani 1 d .
H11A H 0.7198 -0.1860 0.3942 0.087 Uiso 1 calc R
H11B H 0.6639 -0.2703 0.4159 0.087 Uiso 1 calc R
H11C H 0.5794 -0.1820 0.4165 0.087 Uiso 1 calc R
C12 C 0.5553(5) -0.1471(4) 0.2349(3) 0.0352(14) Uani 1 d .
H12 H 0.5533 -0.1991 0.2201 0.042 Uiso 1 calc R
C13 C 0.5284(5) -0.0741(4) 0.1977(3) 0.0335(14) Uani 1 d .
H13 H 0.5092 -0.0769 0.1571 0.040 Uiso 1 calc R
C14 C 0.4258(5) 0.1528(3) 0.1973(3) 0.0337(14) Uani 1 d .
C15 C 0.3585(5) 0.1507(4) 0.2555(2) 0.0324(13) Uani 1 d .
H15 H 0.3603 0.0993 0.2809 0.039 Uiso 1 calc R
C16 C 0.2939(5) 0.2195(4) 0.2744(3) 0.0369(14) Uani 1 d .
H16 H 0.2504 0.2155 0.3128 0.044 Uiso 1 calc R
C17 C 0.2879(5) 0.2983(4) 0.2390(3) 0.0369(14) Uani 1 d .
C18 C 0.2209(6) 0.3704(4) 0.2605(3) 0.0427(16) Uani 1 d .
C19 C 0.1597(6) 0.3660(4) 0.3180(3) 0.0473(17) Uani 1 d .
C20 C 0.2107(6) 0.4480(4) 0.2245(4) 0.0524(18) Uani 1 d .
C21 C 0.3524(5) 0.3015(4) 0.1812(3) 0.0383(15) Uani 1 d .
H21 H 0.3497 0.3533 0.1563 0.046 Uiso 1 calc R
C22 C 0.4177(5) 0.2321(4) 0.1610(3) 0.0362(14) Uani 1 d .
H22 H 0.4589 0.2362 0.1220 0.043 Uiso 1 calc R
C23 C 0.6706(6) 0.0556(3) 0.1006(3) 0.0368(14) Uani 1 d .
C24 C 0.7538(6) 0.0789(4) 0.1376(3) 0.0395(15) Uani 1 d .
H24 H 0.7257 0.1118 0.1696 0.047 Uiso 1 calc R
C25 C 0.8768(6) 0.0537(4) 0.1271(3) 0.0497(18) Uani 1 d .
H25 H 0.9336 0.0699 0.1516 0.060 Uiso 1 calc R
C26 C 0.9174(7) 0.0050(5) 0.0809(3) 0.057(2) Uani 1 d .
H26 H 1.0020 -0.0123 0.0741 0.069 Uiso 1 calc R
C27 C 0.8376(8) -0.0182(5) 0.0452(4) 0.063(2) Uani 1 d .
H27 H 0.8670 -0.0515 0.0136 0.076 Uiso 1 calc R
C28 C 0.7145(7) 0.0058(4) 0.0543(3) 0.0526(18) Uani 1 d .
H28 H 0.6594 -0.0112 0.0293 0.063 Uiso 1 calc R
N1' N 0.4213(7) 0.3688(5) 0.8298(3) 0.076(2) Uani 1 d .
N2' N 0.3325(8) 0.3022(5) 1.0156(3) 0.093(3) Uani 1 d .
N3' N 0.0562(5) 0.7050(3) 0.7564(2) 0.0453(13) Uani 1 d .
N4' N -0.0113(6) 0.1347(4) 0.5721(3) 0.0621(17) Uani 1 d .
N5' N 0.1359(6) -0.0504(4) 0.7180(3) 0.0571(16) Uani 1 d .
C1' C 0.3432(7) 0.3543(5) 0.8645(3) 0.0536(18) Uani 1 d .
C2' C 0.2511(6) 0.3322(4) 0.9085(3) 0.0448(16) Uani 1 d .
C3' C 0.2929(8) 0.3143(5) 0.9690(4) 0.063(2) Uani 1 d .
C4' C 0.1373(6) 0.3294(4) 0.8917(3) 0.0420(16) Uani 1 d .
C5' C 0.1116(6) 0.3584(4) 0.8259(3) 0.0365(14) Uani 1 d .
C6' C 0.1054(5) 0.4456(4) 0.8080(3) 0.0358(14) Uani 1 d .
C7' C 0.1352(5) 0.4803(4) 0.7476(3) 0.0366(14) Uani 1 d .
H7' H 0.1650 0.4437 0.7180 0.044 Uiso 1 calc R
C8' C 0.1225(6) 0.5647(4) 0.7307(3) 0.0381(15) Uani 1 d .
H8' H 0.1444 0.5854 0.6902 0.046 Uiso 1 calc R
C9' C 0.0769(6) 0.6214(4) 0.7734(3) 0.0422(15) Uani 1 d .
C10' C 0.0080(7) 0.7627(4) 0.8004(4) 0.059(2) Uani 1 d .
H10D H 0.0695 0.7638 0.8295 0.089 Uiso 1 calc R
H10E H -0.0649 0.7444 0.8221 0.089 Uiso 1 calc R
H10F H -0.0129 0.8187 0.7792 0.089 Uiso 1 calc R
C11' C 0.0899(7) 0.7420(4) 0.6948(3) 0.0545(18) Uani 1 d .
H11D H 0.0208 0.7468 0.6691 0.082 Uiso 1 calc R
H11E H 0.1592 0.7062 0.6775 0.082 Uiso 1 calc R
H11F H 0.1121 0.7974 0.6967 0.082 Uiso 1 calc R
C12' C 0.0545(6) 0.5879(4) 0.8339(3) 0.0424(16) Uani 1 d .
H12' H 0.0283 0.6248 0.8637 0.051 Uiso 1 calc R
C13' C 0.0691(6) 0.5049(4) 0.8508(3) 0.0451(16) Uani 1 d .
H13' H 0.0550 0.4852 0.8924 0.054 Uiso 1 calc R
C14' C 0.0985(5) 0.2965(4) 0.7894(3) 0.0338(14) Uani 1 d .
C15' C 0.0485(5) 0.3140(3) 0.7306(3) 0.0336(14) Uani 1 d .
H15' H 0.0194 0.3702 0.7163 0.040 Uiso 1 calc R
C16' C 0.0412(5) 0.2538(4) 0.6951(3) 0.0352(14) Uani 1 d .
H16' H 0.0085 0.2687 0.6563 0.042 Uiso 1 calc R
C17' C 0.0818(5) 0.1675(4) 0.7145(3) 0.0339(14) Uani 1 d .
C18' C 0.0747(5) 0.1041(4) 0.6787(3) 0.0367(14) Uani 1 d .
C19' C 0.0280(6) 0.1205(4) 0.6197(3) 0.0456(16) Uani 1 d .
C20' C 0.1094(6) 0.0186(4) 0.6995(3) 0.0408(15) Uani 1 d .
C21' C 0.1271(5) 0.1496(4) 0.7746(3) 0.0367(14) Uani 1 d .
H21' H 0.1530 0.0932 0.7898 0.044 Uiso 1 calc R
C22' C 0.1338(6) 0.2098(4) 0.8098(3) 0.0365(14) Uani 1 d .
H22' H 0.1628 0.1947 0.8493 0.044 Uiso 1 calc R
C23' C 0.0358(7) 0.3011(4) 0.9315(3) 0.0436(16) Uani 1 d .
C24' C -0.0823(7) 0.3255(4) 0.9163(3) 0.057(2) Uani 1 d .
H24' H -0.0981 0.3615 0.8800 0.068 Uiso 1 calc R
C25' C -0.1776(8) 0.2996(6) 0.9519(4) 0.076(2) Uani 1 d .
H25' H -0.2585 0.3183 0.9405 0.091 Uiso 1 calc R
C26' C -0.1562(9) 0.2455(6) 1.0051(4) 0.079(3) Uani 1 d .
H26' H -0.2218 0.2266 1.0300 0.095 Uiso 1 calc R
C27' C -0.0385(9) 0.2204(5) 1.0204(4) 0.075(3) Uani 1 d .
H27' H -0.0228 0.1837 1.0564 0.090 Uiso 1 calc R
C28' C 0.0559(8) 0.2466(4) 0.9852(3) 0.0556(19) Uani 1 d .
H28' H 0.1367 0.2281 0.9970 0.067 Uiso 1 calc R
N1" N 0.4330(6) 0.4057(4) 0.5407(3) 0.0599(17) Uani 1 d .
N2" N 0.7387(6) 0.3962(4) 0.4127(3) 0.0616(17) Uani 1 d .
N3" N 0.7832(5) 0.1088(3) 0.7948(3) 0.0484(14) Uani 1 d .
N4" N 0.3118(7) 0.7227(5) 0.8042(4) 0.079(2) Uani 1 d .
N5" N 0.4164(8) 0.8430(5) 0.6272(4) 0.091(3) Uani 1 d .
C1" C 0.5361(6) 0.4028(4) 0.5353(3) 0.0408(15) Uani 1 d .
C2" C 0.6665(5) 0.3996(4) 0.5253(3) 0.0336(14) Uani 1 d .
C3" C 0.7096(6) 0.3974(4) 0.4624(3) 0.0426(16) Uani 1 d .
C4" C 0.7381(5) 0.3997(3) 0.5716(3) 0.0317(13) Uani 1 d .
C5" C 0.6835(5) 0.4049(3) 0.6347(3) 0.0320(13) Uani 1 d .
C6" C 0.7103(5) 0.3295(3) 0.6762(3) 0.0324(13) Uani 1 d .
C7" C 0.7216(5) 0.3310(4) 0.7392(3) 0.0386(15) Uani 1 d .
H7" H 0.7121 0.3832 0.7551 0.046 Uiso 1 calc R
C8" C 0.7456(6) 0.2594(4) 0.7777(3) 0.0400(15) Uani 1 d .
H8" H 0.7526 0.2629 0.8197 0.048 Uiso 1 calc R
C9" C 0.7602(5) 0.1804(4) 0.7566(3) 0.0372(15) Uani 1 d .
C10" C 0.7985(7) 0.0283(4) 0.7730(4) 0.061(2) Uani 1 d .
H10G H 0.8659 0.0246 0.7421 0.091 Uiso 1 calc R
H10H H 0.7236 0.0206 0.7552 0.091 Uiso 1 calc R
H10I H 0.8164 -0.0153 0.8069 0.091 Uiso 1 calc R
C11" C 0.7898(8) 0.1127(5) 0.8593(3) 0.065(2) Uani 1 d .
H11G H 0.7130 0.1416 0.8754 0.097 Uiso 1 calc R
H11H H 0.8565 0.1430 0.8658 0.097 Uiso 1 calc R
H11I H 0.8046 0.0560 0.8802 0.097 Uiso 1 calc R
C12" C 0.7515(6) 0.1788(4) 0.6940(3) 0.0404(15) Uani 1 d .
H12" H 0.7613 0.1266 0.6782 0.048 Uiso 1 calc R
C13" C 0.7290(5) 0.2507(4) 0.6553(3) 0.0376(14) Uani 1 d .
H13" H 0.7261 0.2471 0.6131 0.045 Uiso 1 calc R
C14" C 0.6133(5) 0.4792(4) 0.6497(3) 0.0349(14) Uani 1 d .
C15" C 0.5384(5) 0.4840(4) 0.7057(3) 0.0401(15) Uani 1 d .
H15" H 0.5322 0.4345 0.7324 0.048 Uiso 1 calc R
C16" C 0.4776(6) 0.5568(4) 0.7208(3) 0.0448(16) Uani 1 d .
H16" H 0.4302 0.5575 0.7581 0.054 Uiso 1 calc R
C17" C 0.4824(6) 0.6329(4) 0.6824(3) 0.0470(17) Uani 1 d .
C18" C 0.4226(6) 0.7093(4) 0.6987(4) 0.055(2) Uani 1 d .
C19" C 0.3608(7) 0.7158(5) 0.7580(4) 0.058(2) Uani 1 d .
C20" C 0.4193(7) 0.7827(5) 0.6590(4) 0.065(2) Uani 1 d .
C21" C 0.5504(6) 0.6291(4) 0.6258(3) 0.0448(16) Uani 1 d .
H21" H 0.5522 0.6785 0.5984 0.054 Uiso 1 calc R
C22" C 0.6136(5) 0.5550(4) 0.6100(3) 0.0367(14) Uani 1 d .
H22" H 0.6584 0.5542 0.5719 0.044 Uiso 1 calc R
C23" C 0.8711(5) 0.3959(4) 0.5632(3) 0.0331(14) Uani 1 d .
C24" C 0.9276(6) 0.4493(4) 0.5924(3) 0.0378(15) Uani 1 d .
H24" H 0.8808 0.4836 0.6197 0.045 Uiso 1 calc R
C25" C 1.0498(6) 0.4531(4) 0.5824(3) 0.0487(17) Uani 1 d .
H25" H 1.0864 0.4919 0.6008 0.058 Uiso 1 calc R
C26" C 1.1194(6) 0.3997(5) 0.5451(3) 0.055(2) Uani 1 d .
H26" H 1.2042 0.4015 0.5385 0.066 Uiso 1 calc R
C27" C 1.0662(6) 0.3439(5) 0.5177(3) 0.056(2) Uani 1 d .
H27" H 1.1151 0.3068 0.4930 0.067 Uiso 1 calc R
C28" C 0.9416(6) 0.3413(4) 0.5256(3) 0.0416(15) Uani 1 d .
H28" H 0.9049 0.3034 0.5062 0.050 Uiso 1 calc R
Cl1 Cl 0.7137(4) 1.0030(2) 0.45745(14) 0.1346(14) Uani 1 d .
Cl2 Cl 0.7036(4) 0.8526(2) 0.54496(15) 0.1260(12) Uani 1 d .
Cl3 Cl 0.6636(3) 1.0267(2) 0.60094(16) 0.1260(12) Uani 1 d .
Cl4 Cl 0.8968(3) 0.9244(2) 0.61920(14) 0.1123(10) Uani 1 d .
C101 C 0.8032(11) 0.9824(8) 0.5710(8) 0.132(5) Uani 1 d .
H101 H 0.8466 1.0293 0.5518 0.159 Uiso 1 calc R
C102 C 0.7855(12) 0.9342(8) 0.5221(6) 0.120(5) Uani 1 d .
H102 H 0.8680 0.9092 0.5070 0.144 Uiso 1 calc R
Cl5 Cl 0.6096(7) 0.4914(4) 0.9188(3) 0.233(3) Uani 1 d .
Cl6 Cl 0.3537(8) 0.5475(5) 0.9426(3) 0.259(4) Uani 1 d .
C201 C 0.511(2) 0.5155(14) 0.9725(7) 0.212(10) Uani 1 d .
H201 H 0.5322 0.5710 0.9794 0.254 Uiso 1 calc R

loop_
_atom_site_aniso_label
_atom_site_aniso_U_11
_atom_site_aniso_U_22
_atom_site_aniso_U_33
_atom_site_aniso_U_23
_atom_site_aniso_U_13
_atom_site_aniso_U_12
N1 0.048(4) 0.056(4) 0.051(3) 0.009(3) -0.009(3) -0.010(3)
N2 0.090(6) 0.134(7) 0.038(4) -0.009(4) 0.005(3) -0.044(5)
N3 0.045(3) 0.041(3) 0.053(3) 0.004(3) -0.006(3) -0.003(3)
N4 0.056(4) 0.060(4) 0.084(5) -0.034(4) -0.012(4) 0.005(3)
N5 0.073(5) 0.041(4) 0.092(5) -0.014(4) -0.029(4) 0.001(3)
C1 0.055(5) 0.045(4) 0.029(3) 0.004(3) -0.010(3) -0.008(3)
C2 0.047(4) 0.040(4) 0.032(3) -0.010(3) -0.003(3) -0.011(3)
C3 0.054(4) 0.070(5) 0.042(4) -0.009(3) 0.000(3) -0.026(4)
C4 0.044(4) 0.024(3) 0.038(3) -0.008(2) -0.002(3) -0.007(3)
C5 0.031(3) 0.028(3) 0.032(3) -0.004(2) -0.003(2) -0.002(2)
C6 0.035(3) 0.027(3) 0.039(3) -0.004(2) 0.004(3) -0.001(3)
C7 0.029(3) 0.032(3) 0.037(3) -0.005(3) -0.004(3) -0.002(2)
C8 0.035(3) 0.041(4) 0.034(3) -0.005(3) -0.006(3) -0.001(3)
C9 0.033(3) 0.031(3) 0.046(4) 0.003(3) 0.002(3) -0.004(3)
C10 0.055(4) 0.031(4) 0.066(4) 0.002(3) 0.008(4) -0.003(3)
C11 0.063(5) 0.049(4) 0.056(4) 0.018(3) -0.017(4) -0.004(4)
C12 0.029(3) 0.026(3) 0.050(4) -0.009(3) 0.000(3) 0.000(2)
C13 0.028(3) 0.037(3) 0.035(3) -0.010(3) -0.003(2) 0.000(3)
C14 0.040(3) 0.028(3) 0.034(3) -0.002(2) -0.012(3) -0.002(3)
C15 0.031(3) 0.035(3) 0.032(3) -0.007(2) 0.000(2) -0.004(3)
C16 0.033(3) 0.042(4) 0.035(3) -0.010(3) -0.002(3) 0.002(3)
C17 0.034(3) 0.033(3) 0.045(3) -0.008(3) -0.009(3) -0.003(3)
C18 0.036(4) 0.037(4) 0.058(4) -0.013(3) -0.021(3) 0.000(3)
C19 0.036(4) 0.052(4) 0.055(4) -0.028(3) -0.009(3) 0.011(3)
C20 0.048(4) 0.034(4) 0.078(5) -0.016(4) -0.021(4) 0.004(3)
C21 0.038(4) 0.027(3) 0.050(4) 0.002(3) -0.013(3) -0.006(3)
C22 0.035(3) 0.036(3) 0.036(3) -0.003(3) 0.000(3) -0.001(3)
C23 0.039(4) 0.026(3) 0.044(3) 0.000(3) 0.005(3) -0.006(3)
C24 0.037(4) 0.039(3) 0.041(3) 0.001(3) -0.002(3) -0.003(3)
C25 0.044(4) 0.046(4) 0.055(4) 0.014(3) -0.005(3) -0.007(3)
C26 0.046(4) 0.050(4) 0.065(5) 0.008(4) 0.013(4) 0.008(4)
C27 0.060(5) 0.054(5) 0.073(5) -0.021(4) 0.029(4) -0.004(4)
C28 0.053(5) 0.051(4) 0.056(4) -0.020(3) 0.014(3) -0.012(3)
N1' 0.063(5) 0.086(5) 0.077(5) 0.015(4) -0.006(4) -0.023(4)
N2' 0.122(7) 0.100(6) 0.063(5) 0.028(4) -0.041(5) -0.045(5)
N3' 0.049(3) 0.030(3) 0.058(3) -0.002(2) -0.012(3) -0.008(2)
N4' 0.075(5) 0.059(4) 0.054(4) -0.009(3) -0.011(3) -0.009(3)
N5' 0.073(4) 0.036(4) 0.063(4) -0.001(3) -0.014(3) -0.011(3)
C1' 0.055(5) 0.059(5) 0.047(4) 0.008(3) -0.016(4) -0.014(4)
C2' 0.052(4) 0.039(4) 0.042(4) 0.006(3) -0.008(3) -0.009(3)
C3' 0.082(6) 0.053(5) 0.057(5) 0.018(4) -0.026(4) -0.025(4)
C4' 0.054(4) 0.030(3) 0.040(3) 0.002(3) -0.008(3) -0.001(3)
C5' 0.039(4) 0.035(3) 0.035(3) 0.003(3) -0.004(3) -0.007(3)
C6' 0.037(3) 0.035(3) 0.034(3) 0.005(3) -0.001(3) -0.009(3)
C7' 0.037(3) 0.028(3) 0.045(3) -0.005(3) -0.004(3) -0.006(3)
C8' 0.037(3) 0.036(3) 0.040(3) 0.006(3) -0.008(3) -0.008(3)
C9' 0.045(4) 0.033(4) 0.050(4) -0.002(3) -0.008(3) -0.009(3)
C10' 0.067(5) 0.033(4) 0.078(5) -0.010(3) -0.012(4) -0.002(3)
C11' 0.066(5) 0.037(4) 0.060(4) 0.011(3) -0.013(4) -0.015(3)
C12' 0.056(4) 0.028(3) 0.044(4) -0.005(3) -0.004(3) -0.007(3)
C13' 0.059(4) 0.043(4) 0.034(3) -0.004(3) -0.004(3) -0.010(3)
C14' 0.031(3) 0.032(3) 0.037(3) 0.003(3) 0.003(3) -0.009(3)
C15' 0.032(3) 0.024(3) 0.043(3) 0.008(3) -0.004(3) -0.008(2)
C16' 0.032(3) 0.039(3) 0.034(3) 0.003(3) -0.002(3) -0.006(3)
C17' 0.022(3) 0.034(3) 0.044(3) 0.000(3) 0.003(3) -0.004(2)
C18' 0.031(3) 0.039(4) 0.041(3) -0.004(3) -0.001(3) -0.009(3)
C19' 0.049(4) 0.036(4) 0.051(4) -0.004(3) -0.002(3) -0.005(3)
C20' 0.040(4) 0.042(4) 0.043(4) -0.006(3) 0.000(3) -0.014(3)
C21' 0.033(3) 0.032(3) 0.040(3) 0.009(3) 0.001(3) -0.003(3)
C22' 0.042(4) 0.033(3) 0.034(3) 0.004(3) -0.004(3) -0.008(3)
C23' 0.060(5) 0.034(3) 0.034(3) 0.000(3) 0.003(3) -0.004(3)
C24' 0.060(5) 0.051(4) 0.052(4) 0.011(3) 0.010(4) -0.004(4)
C25' 0.056(5) 0.081(6) 0.083(6) 0.003(5) 0.010(4) -0.003(4)
C26' 0.081(7) 0.073(6) 0.075(6) 0.017(5) 0.025(5) -0.021(5)
C27' 0.092(7) 0.066(5) 0.058(5) 0.021(4) 0.009(5) -0.012(5)
C28' 0.072(5) 0.047(4) 0.043(4) 0.009(3) 0.002(4) -0.008(4)
N1" 0.038(4) 0.081(5) 0.056(4) 0.022(3) -0.010(3) -0.014(3)
N2" 0.054(4) 0.089(5) 0.042(4) 0.007(3) -0.010(3) -0.020(3)
N3" 0.046(3) 0.041(3) 0.054(3) 0.011(3) 0.001(3) -0.009(3)
N4" 0.053(4) 0.074(5) 0.117(6) -0.044(5) -0.014(4) 0.003(4)
N5" 0.112(7) 0.043(4) 0.114(6) -0.015(4) -0.022(5) 0.009(4)
C1" 0.037(4) 0.043(4) 0.041(4) 0.010(3) -0.009(3) -0.012(3)
C2" 0.025(3) 0.038(3) 0.037(3) 0.004(3) -0.003(3) -0.007(3)
C3" 0.030(3) 0.053(4) 0.046(4) 0.011(3) -0.012(3) -0.018(3)
C4" 0.030(3) 0.024(3) 0.040(3) 0.004(2) -0.004(3) -0.006(2)
C5" 0.023(3) 0.030(3) 0.041(3) 0.002(2) -0.002(2) -0.004(2)
C6" 0.026(3) 0.032(3) 0.039(3) -0.001(3) 0.002(2) -0.008(2)
C7" 0.034(3) 0.036(3) 0.045(4) -0.004(3) -0.001(3) -0.003(3)
C8" 0.041(4) 0.039(4) 0.038(3) 0.002(3) -0.003(3) -0.005(3)
C9" 0.025(3) 0.042(4) 0.043(4) 0.009(3) -0.004(3) -0.008(3)
C10" 0.060(5) 0.037(4) 0.075(5) 0.011(3) 0.013(4) -0.001(3)
C11" 0.061(5) 0.066(5) 0.060(5) 0.019(4) -0.009(4) -0.005(4)
C12" 0.035(4) 0.030(3) 0.054(4) 0.000(3) 0.004(3) -0.004(3)
C13" 0.030(3) 0.040(4) 0.041(3) -0.003(3) 0.000(3) -0.002(3)
C14" 0.024(3) 0.035(3) 0.046(3) -0.005(3) -0.003(3) -0.006(3)
C15" 0.032(3) 0.040(4) 0.048(4) -0.006(3) 0.001(3) -0.006(3)
C16" 0.031(3) 0.045(4) 0.062(4) -0.016(3) 0.000(3) -0.007(3)
C17" 0.025(3) 0.047(4) 0.073(5) -0.017(3) -0.015(3) -0.001(3)
C18" 0.037(4) 0.042(4) 0.092(6) -0.022(4) -0.026(4) 0.003(3)
C19" 0.035(4) 0.053(5) 0.091(6) -0.037(4) -0.018(4) 0.010(3)
C20" 0.057(5) 0.046(5) 0.096(6) -0.035(5) -0.025(4) 0.013(4)
C21" 0.034(4) 0.032(4) 0.069(4) 0.004(3) -0.019(3) -0.008(3)
C22" 0.030(3) 0.032(3) 0.049(4) -0.001(3) -0.011(3) -0.006(3)
C23" 0.024(3) 0.035(3) 0.038(3) 0.006(3) -0.004(3) -0.003(3)
C24" 0.035(4) 0.038(3) 0.040(3) 0.005(3) -0.006(3) -0.007(3)
C25" 0.035(4) 0.053(4) 0.060(4) 0.014(3) -0.018(3) -0.020(3)
C26" 0.028(4) 0.077(5) 0.053(4) 0.030(4) -0.005(3) -0.010(4)
C27" 0.037(4) 0.071(5) 0.046(4) 0.007(4) 0.007(3) 0.016(4)
C28" 0.034(4) 0.045(4) 0.043(3) 0.002(3) -0.002(3) 0.000(3)
Cl1 0.160(3) 0.152(3) 0.0819(18) -0.0112(18) -0.0403(19) 0.025(2)
Cl2 0.160(3) 0.114(2) 0.114(2) -0.0148(18) -0.017(2) -0.043(2)
Cl3 0.106(2) 0.153(3) 0.127(2) -0.067(2) 0.0074(19) -0.008(2)
Cl4 0.108(2) 0.130(2) 0.0984(19) 0.0160(17) -0.0243(16) -0.0314(19)
C101 0.094(8) 0.103(9) 0.218(15) -0.101(10) 0.028(9) -0.025(7)
C102 0.107(9) 0.098(8) 0.137(10) 0.022(8) 0.050(8) -0.010(7)
Cl5 0.285(8) 0.163(5) 0.224(6) 0.006(4) 0.066(5) -0.011(5)
Cl6 0.272(8) 0.231(7) 0.255(7) -0.055(5) -0.060(6) 0.071(6)
C201 0.26(2) 0.21(2) 0.127(14) -0.019(15) 0.052(17) 0.055(18)

loop_
_atom_type_symbol
_atom_type_description
_atom_type_scat_dispersion_real
_atom_type_scat_dispersion_imag
_atom_type_scat_source
C C .0033 .0016 'International Tables Vol C Tables 4.2.6.8 and 6.1.1.4'
H H .0000 .0000 'International Tables Vol C Tables 4.2.6.8 and 6.1.1.4'
Cl Cl .1484 .1585 'International Tables Vol C Tables 4.2.6.8 and 6.1.1.4'
N N .0061 .0033 'International Tables Vol C Tables 4.2.6.8 and 6.1.1.4'

loop_
_geom_angle_atom_site_label_1
_geom_angle_atom_site_label_2
_geom_angle_atom_site_label_3
_geom_angle
_geom_angle_site_symmetry_1
C9 N3 C10 121.0(6) .
C9 N3 C11 119.8(6) .
C10 N3 C11 119.2(5) .
N1 C1 C2 175.1(7) .
C4 C2 C3 123.4(6) .
C4 C2 C1 121.7(5) .
C3 C2 C1 114.9(6) .
N2 C3 C2 175.1(8) .
C2 C4 C5 119.9(5) .
C2 C4 C23 122.4(5) .
C5 C4 C23 117.7(5) .
C14 C5 C6 123.5(5) .
C14 C5 C4 120.0(5) .
C6 C5 C4 116.5(5) .
C7 C6 C13 116.4(5) .
C7 C6 C5 122.5(5) .
C13 C6 C5 121.1(5) .
C8 C7 C6 121.8(5) .
C7 C8 C9 120.7(6) .
N3 C9 C8 120.7(6) .
N3 C9 C12 120.9(5) .
C8 C9 C12 118.3(5) .
C13 C12 C9 120.0(5) .
C12 C13 C6 122.7(5) .
C5 C14 C22 122.1(5) .
C5 C14 C15 121.5(5) .
C22 C14 C15 116.4(5) .
C16 C15 C14 121.4(5) .
C15 C16 C17 122.3(6) .
C18 C17 C16 121.1(6) .
C18 C17 C21 121.6(6) .
C16 C17 C21 117.2(5) .
C19 C18 C20 118.1(6) .
C19 C18 C17 120.7(6) .
C20 C18 C17 121.2(6) .
N4 C19 C18 177.9(7) .
N5 C20 C18 179.3(8) .
C22 C21 C17 121.4(5) .
C21 C22 C14 121.4(6) .
C28 C23 C24 119.0(6) .
C28 C23 C4 121.6(6) .
C24 C23 C4 119.3(5) .
C25 C24 C23 119.6(6) .
C24 C25 C26 120.0(7) .
C27 C26 C25 120.7(7) .
C26 C27 C28 120.8(7) .
C27 C28 C23 119.8(7) .
C9' N3' C10' 120.9(6) .
C9' N3' C11' 122.1(6) .
C10' N3' C11' 116.8(5) .
N1' C1' C2' 176.8(8) .
C4' C2' C1' 120.4(6) .
C4' C2' C3' 126.5(6) .
C1' C2' C3' 113.1(6) .
N2' C3' C2' 175.6(9) .
C2' C4' C23' 126.2(6) .
C2' C4' C5' 117.0(6) .
C23' C4' C5' 116.8(6) .
C14' C5' C6' 127.4(5) .
C14' C5' C4' 116.5(5) .
C6' C5' C4' 116.1(5) .
C5' C6' C7' 123.4(5) .
C5' C6' C13' 121.2(5) .
C7' C6' C13' 115.4(5) .
C8' C7' C6' 122.2(6) .
C7' C8' C9' 120.6(6) .
N3' C9' C12' 121.3(6) .
N3' C9' C8' 121.2(6) .
C12' C9' C8' 117.5(5) .
C13' C12' C9' 121.9(6) .
C12' C13' C6' 122.0(6) .
C5' C14' C22' 120.9(5) .
C5' C14' C15' 123.5(5) .
C22' C14' C15' 115.6(5) .
C16' C15' C14' 122.6(5) .
C15' C16' C17' 121.5(5) .
C18' C17' C16' 122.5(5) .
C18' C17' C21' 121.5(5) .
C16' C17' C21' 116.0(5) .
C17' C18' C20' 122.1(5) .
C17' C18' C19' 122.3(5) .
C20' C18' C19' 115.5(5) .
N4' C19' C18' 179.0(8) .
N5' C20' C18' 178.0(7) .
C22' C21' C17' 122.2(5) .
C21' C22' C14' 122.0(5) .
C24' C23' C28' 117.5(6) .
C24' C23' C4' 120.7(6) .
C28' C23' C4' 121.8(6) .
C25' C24' C23' 121.9(7) .
C24' C25' C26' 120.0(8) .
C27' C26' C25' 118.5(8) .
C28' C27' C26' 121.4(7) .
C27' C28' C23' 120.7(8) .
C9" N3" C10" 121.5(6) .
C9" N3" C11" 120.0(6) .
C10" N3" C11" 118.6(6) .
N1" C1" C2" 177.1(7) .
C4" C2" C3" 124.6(5) .
C4" C2" C1" 121.3(5) .
C3" C2" C1" 114.0(5) .
N2" C3" C2" 177.3(7) .
C2" C4" C23" 122.9(5) .
C2" C4" C5" 120.3(5) .
C23" C4" C5" 116.8(5) .
C14" C5" C6" 125.5(5) .
C14" C5" C4" 119.7(5) .
C6" C5" C4" 114.8(5) .
C13" C6" C7" 116.3(5) .
C13" C6" C5" 121.2(5) .
C7" C6" C5" 122.5(5) .
C8" C7" C6" 121.8(6) .
C7" C8" C9" 121.4(6) .
N3" C9" C12" 121.4(6) .
N3" C9" C8" 121.6(6) .
C12" C9" C8" 117.0(5) .
C13" C12" C9" 121.6(6) .
C12" C13" C6" 122.0(6) .
C5" C14" C22" 120.9(5) .
C5" C14" C15" 122.6(5) .
C22" C14" C15" 116.4(5) .
C16" C15" C14" 121.6(6) .
C15" C16" C17" 121.8(6) .
C18" C17" C21" 120.3(7) .
C18" C17" C16" 122.1(7) .
C21" C17" C16" 117.6(6) .
C20" C18" C17" 121.9(8) .
C20" C18" C19" 116.8(6) .
C17" C18" C19" 121.3(7) .
N4" C19" C18" 178.4(9) .
N5" C20" C18" 179.1(9) .
C22" C21" C17" 121.0(6) .
C21" C22" C14" 121.3(6) .
C24" C23" C28" 119.5(5) .
C24" C23" C4" 118.6(5) .
C28" C23" C4" 121.9(6) .
C25" C24" C23" 121.1(6) .
C24" C25" C26" 119.5(7) .
C27" C26" C25" 120.4(6) .
C26" C27" C28" 120.9(7) .
C27" C28" C23" 118.6(7) .
C102 C101 Cl4 109.2(9) .
C102 C101 Cl3 110.1(9) .
Cl4 C101 Cl3 117.2(10) .
C101 C102 Cl2 113.8(9) .
C101 C102 Cl1 110.9(10) .
Cl2 C102 Cl1 110.2(8) .
C201 C201 Cl5 135(2) 2_667
C201 C201 Cl6 103(3) 2_667
Cl5 C201 Cl6 111.0(11) .

loop_
_geom_bond_atom_site_label_1
_geom_bond_atom_site_label_2
_geom_bond_distance
_geom_bond_site_symmetry_2
N1 C1 1.144(8) .
N2 C3 1.145(9) .
N3 C9 1.380(8) .
N3 C10 1.431(9) .
N3 C11 1.455(9) .
N4 C19 1.143(9) .
N5 C20 1.153(9) .
C1 C2 1.440(10) .
C2 C4 1.358(9) .
C2 C3 1.439(9) .
C4 C5 1.469(8) .
C4 C23 1.482(9) .
C5 C14 1.405(8) .
C5 C6 1.447(8) .
C6 C7 1.405(8) .
C6 C13 1.408(8) .
C7 C8 1.385(8) .
C8 C9 1.397(9) .
C9 C12 1.414(9) .
C12 C13 1.372(8) .
C14 C22 1.434(8) .
C14 C15 1.445(8) .
C15 C16 1.335(8) .
C16 C17 1.418(9) .
C17 C18 1.412(9) .
C17 C21 1.423(9) .
C18 C19 1.400(10) .
C18 C20 1.407(10) .
C21 C22 1.359(8) .
C23 C28 1.402(9) .
C23 C24 1.404(9) .
C24 C25 1.382(9) .
C25 C26 1.383(10) .
C26 C27 1.357(11) .
C27 C28 1.376(11) .
N1' C1' 1.152(10) .
N2' C3' 1.139(9) .
N3' C9' 1.360(8) .
N3' C10' 1.458(9) .
N3' C11' 1.473(8) .
N4' C19' 1.158(9) .
N5' C20' 1.153(8) .
C1' C2' 1.420(11) .
C2' C4' 1.357(9) .
C2' C3' 1.436(10) .
C4' C23' 1.477(9) .
C4' C5' 1.515(8) .
C5' C14' 1.399(9) .
C5' C6' 1.423(8) .
C6' C7' 1.427(8) .
C6' C13' 1.435(9) .
C7' C8' 1.371(8) .
C8' C9' 1.419(9) .
C9' C12' 1.406(9) .
C12' C13' 1.350(9) .
C14' C22' 1.436(8) .
C14' C15' 1.438(8) .
C15' C16' 1.349(8) .
C16' C17' 1.436(8) .
C17' C18' 1.395(8) .
C17' C21' 1.442(8) .
C18' C20' 1.421(9) .
C18' C19' 1.425(9) .
C21' C22' 1.343(9) .
C23' C24' 1.371(10) .
C23' C28' 1.409(9) .
C24' C25' 1.363(11) .
C25' C26' 1.398(12) .
C26' C27' 1.369(13) .
C27' C28' 1.352(11) .
N1" C1" 1.141(8) .
N2" C3" 1.131(8) .
N3" C9" 1.362(8) .
N3" C10" 1.437(9) .
N3" C11" 1.448(9) .
N4" C19" 1.137(10) .
N5" C20" 1.137(11) .
C1" C2" 1.448(9) .
C2" C4" 1.348(8) .
C2" C3" 1.444(9) .
C4" C23" 1.473(8) .
C4" C5" 1.494(8) .
C5" C14" 1.403(8) .
C5" C6" 1.451(8) .
C6" C13" 1.401(8) .
C6" C7" 1.419(8) .
C7" C8" 1.366(8) .
C8" C9" 1.408(9) .
C9" C12" 1.403(9) .
C12" C13" 1.370(8) .
C14" C22" 1.429(8) .
C14" C15" 1.449(8) .
C15" C16" 1.344(9) .
C16" C17" 1.424(10) .
C17" C18" 1.399(9) .
C17" C21" 1.422(10) .
C18" C20" 1.396(13) .
C18" C19" 1.447(12) .
C21" C22" 1.377(9) .
C23" C24" 1.392(9) .
C23" C28" 1.408(9) .
C24" C25" 1.373(9) .
C25" C26" 1.388(11) .
C26" C27" 1.379(11) .
C27" C28" 1.393(10) .
Cl1 C102 1.863(13) .
Cl2 C102 1.731(12) .
Cl3 C101 1.736(12) .
Cl4 C101 1.660(17) .
C101 C102 1.456(18) .
Cl5 C201 1.602(16) .
Cl6 C201 1.90(3) .
C201 C201 1.29(3) 2_667

loop_
_geom_torsion_atom_site_label_1
_geom_torsion_atom_site_label_2
_geom_torsion_atom_site_label_3
_geom_torsion_atom_site_label_4
_geom_torsion
N1 C1 C2 C4 -135(8)
N1 C1 C2 C3 46(8)
C4 C2 C3 N2 172(10)
C1 C2 C3 N2 -8(10)
C3 C2 C4 C5 170.6(6)
C1 C2 C4 C5 -9.1(9)
C3 C2 C4 C23 -10.9(9)
C1 C2 C4 C23 169.4(6)
C2 C4 C5 C14 -55.7(8)
C23 C4 C5 C14 125.7(6)
C2 C4 C5 C6 126.2(6)
C23 C4 C5 C6 -52.4(7)
C14 C5 C6 C7 -37.4(9)
C4 C5 C6 C7 140.6(6)
C14 C5 C6 C13 141.8(6)
C4 C5 C6 C13 -40.2(8)
C13 C6 C7 C8 -0.5(8)
C5 C6 C7 C8 178.8(5)
C6 C7 C8 C9 -1.7(9)
C10 N3 C9 C8 -177.0(6)
C11 N3 C9 C8 3.0(9)
C10 N3 C9 C12 0.1(9)
C11 N3 C9 C12 -179.8(6)
C7 C8 C9 N3 179.8(5)
C7 C8 C9 C12 2.6(9)
N3 C9 C12 C13 -178.5(5)
C8 C9 C12 C13 -1.2(8)
C9 C12 C13 C6 -1.0(9)
C7 C6 C13 C12 1.9(8)
C5 C6 C13 C12 -177.4(5)
C6 C5 C14 C22 165.0(6)
C4 C5 C14 C22 -12.9(9)
C6 C5 C14 C15 -15.8(9)
C4 C5 C14 C15 166.3(5)
C5 C14 C15 C16 179.9(6)
C22 C14 C15 C16 -0.9(8)
C14 C15 C16 C17 -0.4(9)
C15 C16 C17 C18 -178.7(6)
C15 C16 C17 C21 1.1(9)
C16 C17 C18 C19 0.8(9)
C21 C17 C18 C19 -179.0(6)
C16 C17 C18 C20 -177.4(6)
C21 C17 C18 C20 2.9(9)
C20 C18 C19 N4 -179(100)
C17 C18 C19 N4 3(22)
C19 C18 C20 N5 101(78)
C17 C18 C20 N5 -81(78)
C18 C17 C21 C22 179.3(6)
C16 C17 C21 C22 -0.5(9)
C17 C21 C22 C14 -0.8(9)
C5 C14 C22 C21 -179.3(6)
C15 C14 C22 C21 1.5(9)
C2 C4 C23 C28 -38.3(9)
C5 C4 C23 C28 140.3(6)
C2 C4 C23 C24 145.1(6)
C5 C4 C23 C24 -36.4(8)
C28 C23 C24 C25 1.1(9)
C4 C23 C24 C25 177.8(5)
C23 C24 C25 C26 -0.8(9)
C24 C25 C26 C27 0.3(10)
C25 C26 C27 C28 -0.2(11)
C26 C27 C28 C23 0.6(11)
C24 C23 C28 C27 -1.0(10)
C4 C23 C28 C27 -177.7(6)
N1' C1' C2' C4' -128(16)
N1' C1' C2' C3' 51(16)
C4' C2' C3' N2' -168(12)
C1' C2' C3' N2' 13(13)
C1' C2' C4' C23' 174.7(6)
C3' C2' C4' C23' -4.9(11)
C1' C2' C4' C5' -5.6(9)
C3' C2' C4' C5' 174.7(6)
C2' C4' C5' C14' 108.2(7)
C23' C4' C5' C14' -72.1(7)
C2' C4' C5' C6' -70.8(8)
C23' C4' C5' C6' 108.9(6)
C14' C5' C6' C7' -27.5(10)
C4' C5' C6' C7' 151.4(6)
C14' C5' C6' C13' 153.2(6)
C4' C5' C6' C13' -27.9(9)
C5' C6' C7' C8' 176.6(6)
C13' C6' C7' C8' -4.1(9)
C6' C7' C8' C9' -0.8(9)
C10' N3' C9' C12' -1.0(10)
C11' N3' C9' C12' 174.0(6)
C10' N3' C9' C8' 179.3(6)
C11' N3' C9' C8' -5.7(9)
C7' C8' C9' N3' -175.6(6)
C7' C8' C9' C12' 4.7(9)
N3' C9' C12' C13' 176.8(6)
C8' C9' C12' C13' -3.5(10)
C9' C12' C13' C6' -1.7(11)
C5' C6' C13' C12' -175.3(6)
C7' C6' C13' C12' 5.4(9)
C6' C5' C14' C22' 165.8(6)
C4' C5' C14' C22' -13.1(8)
C6' C5' C14' C15' -15.1(10)
C4' C5' C14' C15' 166.0(5)
C5' C14' C15' C16' 177.2(6)
C22' C14' C15' C16' -3.6(8)
C14' C15' C16' C17' 1.0(9)
C15' C16' C17' C18' 179.7(6)
C15' C16' C17' C21' 1.7(8)
C16' C17' C18' C20' -176.7(5)
C21' C17' C18' C20' 1.2(9)
C16' C17' C18' C19' 0.7(9)
C21' C17' C18' C19' 178.7(6)
C17' C18' C19' N4' -37(47)
C20' C18' C19' N4' 140(46)
C17' C18' C20' N5' 41(22)
C19' C18' C20' N5' -137(21)
C18' C17' C21' C22' -179.6(6)
C16' C17' C21' C22' -1.5(8)
C17' C21' C22' C14' -1.2(9)
C5' C14' C22' C21' -177.1(6)
C15' C14' C22' C21' 3.8(8)
C2' C4' C23' C24' 158.4(7)
C5' C4' C23' C24' -21.3(9)
C2' C4' C23' C28' -23.4(10)
C5' C4' C23' C28' 157.0(6)
C28' C23' C24' C25' 0.9(11)
C4' C23' C24' C25' 179.3(7)
C23' C24' C25' C26' -1.0(13)
C24' C25' C26' C27' 0.6(14)
C25' C26' C27' C28' -0.1(15)
C26' C27' C28' C23' 0.0(13)
C24' C23' C28' C27' -0.4(11)
C4' C23' C28' C27' -178.8(7)
N1" C1" C2" C4" 172(14)
N1" C1" C2" C3" -7(14)
C4" C2" C3" N2" -171(15)
C1" C2" C3" N2" 8(15)
C3" C2" C4" C23" -1.3(9)
C1" C2" C4" C23" 179.5(5)
C3" C2" C4" C5" 178.0(5)
C1" C2" C4" C5" -1.2(8)
C2" C4" C5" C14" -69.5(7)
C23" C4" C5" C14" 109.8(6)
C2" C4" C5" C6" 110.8(6)
C23" C4" C5" C6" -69.9(7)
C14" C5" C6" C13" 150.0(6)
C4" C5" C6" C13" -30.3(8)
C14" C5" C6" C7" -31.4(9)
C4" C5" C6" C7" 148.3(5)
C13" C6" C7" C8" -1.9(9)
C5" C6" C7" C8" 179.3(6)
C6" C7" C8" C9" -0.1(9)
C10" N3" C9" C12" -0.5(9)
C11" N3" C9" C12" -179.0(6)
C10" N3" C9" C8" -179.8(6)
C11" N3" C9" C8" 1.7(9)
C7" C8" C9" N3" -179.4(6)
C7" C8" C9" C12" 1.3(9)
N3" C9" C12" C13" -179.6(6)
C8" C9" C12" C13" -0.3(9)
C9" C12" C13" C6" -1.8(9)
C7" C6" C13" C12" 2.9(8)
C5" C6" C13" C12" -178.4(6)
C6" C5" C14" C22" 166.4(6)
C4" C5" C14" C22" -13.3(8)
C6" C5" C14" C15" -12.8(9)
C4" C5" C14" C15" 167.5(5)
C5" C14" C15" C16" 175.9(6)
C22" C14" C15" C16" -3.3(9)
C14" C15" C16" C17" 0.6(10)
C15" C16" C17" C18" -177.9(6)
C15" C16" C17" C21" 2.5(9)
C21" C17" C18" C20" 4.9(10)
C16" C17" C18" C20" -174.7(6)
C21" C17" C18" C19" -175.1(6)
C16" C17" C18" C19" 5.2(10)
C20" C18" C19" N4" -5(30)
C17" C18" C19" N4" 175(100)
C17" C18" C20" N5" -155(57)
C19" C18" C20" N5" 25(58)
C18" C17" C21" C22" 177.5(6)
C16" C17" C21" C22" -2.8(9)
C17" C21" C22" C14" 0.1(9)
C5" C14" C22" C21" -176.3(6)
C15" C14" C22" C21" 2.9(8)
C2" C4" C23" C24" 135.3(6)
C5" C4" C23" C24" -44.0(7)
C2" C4" C23" C28" -43.3(8)
C5" C4" C23" C28" 137.4(5)
C28" C23" C24" C25" 3.9(8)
C4" C23" C24" C25" -174.8(5)
C23" C24" C25" C26" -3.5(9)
C24" C25" C26" C27" 0.8(9)
C25" C26" C27" C28" 1.4(10)
C26" C27" C28" C23" -1.0(9)
C24" C23" C28" C27" -1.6(8)
C4" C23" C28" C27" 177.0(5)
Cl4 C101 C102 Cl2 69.0(11)
Cl3 C101 C102 Cl2 -60.9(13)
Cl4 C101 C102 Cl1 -166.0(7)
Cl3 C101 C102 Cl1 64.1(11)
